data_4022620
loop_
_publ_author_name
'Ali Asadi'
'Brian O. Patrick'
'David M. Perrin'

_publ_section_title
;
 Janus-AT Bases: Synthesis, Self-Assembly, and Solid State Structures
;
_journal_name_full 'Journal of Organic Chemistry'
_journal_page_first 466
_journal_page_last 475
_journal_paper_doi 10.1021/jo061840k
_journal_volume 72
_journal_year 2007
_chemical_formula_sum 'C11 H13 N3 O2 S2'
_chemical_formula_weight 283.36
_chemical_name_systematic
;
 ?
;
_space_group_IT_number 13
_symmetry_cell_setting monoclinic
_symmetry_space_group_name_Hall '-P 2yc'
_symmetry_space_group_name_H-M 'P 1 2/c 1'
_atom_sites_solution_hydrogens geom
_atom_sites_solution_primary direct
_atom_sites_solution_secondary difmap
_audit_creation_method SHELXL-97
_cell_angle_alpha 90.00
_cell_angle_beta 91.645(3)
_cell_angle_gamma 90.00
_cell_formula_units_Z 4
_cell_length_a 10.2805(5)
_cell_length_b 8.8859(4)
_cell_length_c 15.8645(6)
_cell_measurement_temperature 173(2)
_cell_volume 1448.65(11)
_computing_structure_refinement 'SHELXL-97 (Sheldrick, 1997)'
_diffrn_ambient_temperature 173(2)
_diffrn_measured_fraction_theta_full 0.997
_diffrn_measured_fraction_theta_max 0.997
_diffrn_radiation_monochromator graphite
_diffrn_radiation_source 'fine-focus sealed tube'
_diffrn_radiation_type MoK\a
_diffrn_radiation_wavelength 0.71073
_diffrn_reflns_av_R_equivalents 0.0286
_diffrn_reflns_av_sigmaI/netI 0.0229
_diffrn_reflns_limit_h_max 13
_diffrn_reflns_limit_h_min -12
_diffrn_reflns_limit_k_max 11
_diffrn_reflns_limit_k_min -11
_diffrn_reflns_limit_l_max 19
_diffrn_reflns_limit_l_min -20
_diffrn_reflns_number 16775
_diffrn_reflns_theta_full 27.90
_diffrn_reflns_theta_max 27.90
_diffrn_reflns_theta_min 1.98
_exptl_absorpt_coefficient_mu 0.365
_exptl_crystal_density_diffrn 1.299
_exptl_crystal_density_method 'not measured'
_exptl_crystal_F_000 592
_refine_diff_density_max 0.822
_refine_diff_density_min -0.412
_refine_diff_density_rms 0.072
_refine_ls_extinction_method none
_refine_ls_goodness_of_fit_ref 1.035
_refine_ls_hydrogen_treatment mixed
_refine_ls_matrix_type full
_refine_ls_number_parameters 202
_refine_ls_number_reflns 3462
_refine_ls_number_restraints 7
_refine_ls_restrained_S_all 1.035
_refine_ls_R_factor_all 0.0566
_refine_ls_R_factor_gt 0.0464
_refine_ls_shift/su_max 0.216
_refine_ls_shift/su_mean 0.018
_refine_ls_structure_factor_coef Fsqd
_refine_ls_weighting_details 'calc w=1/[\s^2^(Fo^2^)+(0.0653P)^2^+1.5622P] where P=(Fo^2^+2Fc^2^)/3'
_refine_ls_weighting_scheme calc
_refine_ls_wR_factor_gt 0.1219
_refine_ls_wR_factor_ref 0.1299
_reflns_number_gt 2883
_reflns_number_total 3462
_reflns_threshold_expression >2sigma(I)
_cod_data_source_file jo061840ksi20060905_071026.cif
_cod_data_source_block dp011
_cod_original_sg_symbol_H-M 'P 2/c'
_cod_database_code 4022620

loop_
_symmetry_equiv_pos_as_xyz
'x, y, z'
'-x, y, -z+1/2'
'-x, -y, -z'
'x, -y, z-1/2'

loop_
_atom_site_label
_atom_site_type_symbol
_atom_site_fract_x
_atom_site_fract_y
_atom_site_fract_z
_atom_site_U_iso_or_equiv
_atom_site_adp_type
_atom_site_occupancy
_atom_site_symmetry_multiplicity
_atom_site_calc_flag
_atom_site_refinement_flags
_atom_site_disorder_assembly
_atom_site_disorder_group
C1 C 0.6446(2) 0.2658(2) 0.46231(12) 0.0232(4) Uani 1 1 d . . .
C2 C 0.6597(2) 0.1126(2) 0.47963(12) 0.0240(4) Uani 1 1 d . . .
C3 C 0.6631(2) 0.0499(2) 0.56092(12) 0.0198(4) Uani 1 1 d . . .
C4 C 0.6842(2) -0.1807(2) 0.64462(12) 0.0244(4) Uani 1 1 d . . .
C5 C 0.6513(2) 0.0588(2) 0.71801(12) 0.0211(4) Uani 1 1 d . . .
C6 C 0.6510(2) 0.1353(2) 0.63691(11) 0.0193(4) Uani 1 1 d . . .
C7 C 0.6413(2) 0.2944(2) 0.63560(12) 0.0206(4) Uani 1 1 d . . .
C8 C 0.7122(3) -0.1990(2) 0.49332(13) 0.0303(5) Uani 1 1 d . . .
H8A H 0.6592 -0.1646 0.4439 0.036 Uiso 1 1 calc R A 1
H8B H 0.6891 -0.3051 0.5046 0.036 Uiso 1 1 calc R A 1
C9 C 0.8549(3) -0.1895(4) 0.47314(19) 0.0518(8) Uani 1 1 d D B 1
H9A H 0.9079 -0.2246 0.5224 0.062 Uiso 1 1 calc R B 1
H9B H 0.8781 -0.0833 0.4622 0.062 Uiso 1 1 calc R B 1
C12 C 1.0000 -0.179(2) 0.7500 0.094(5) Uiso 0.50 2 d SP . .
C13 C 1.0000 -0.036(2) 0.7500 0.114(5) Uiso 0.50 2 d SP . .
N3 N 0.68113(18) -0.10560(18) 0.56769(10) 0.0224(4) Uani 1 1 d . B .
N4 N 0.6609(2) -0.09561(19) 0.71423(11) 0.0267(4) Uani 1 1 d . . .
N5 N 0.6392(2) 0.3787(2) 0.70460(11) 0.0282(4) Uani 1 1 d . . .
N8 N 1.0000 -0.3345(19) 0.7500 0.082(4) Uiso 0.50 2 d SP . .
O4 O 0.70669(19) -0.31639(17) 0.65035(10) 0.0342(4) Uani 1 1 d . . .
O5 O 0.64250(17) 0.11999(17) 0.78775(9) 0.0282(4) Uani 1 1 d . . .
S1 S 0.63021(6) 0.39739(5) 0.54258(3) 0.02606(16) Uani 1 1 d . . .
S2 S 0.63816(7) 0.34557(6) 0.36559(3) 0.03603(19) Uani 1 1 d . . .
C10 C 0.8868(7) -0.2856(10) 0.3955(5) 0.0379(18) Uiso 0.465(16) 1 d PD B 1
H10A H 0.8355 -0.2499 0.3457 0.045 Uiso 0.465(16) 1 calc PR B 1
H10B H 0.8638 -0.3921 0.4059 0.045 Uiso 0.465(16) 1 calc PR B 1
C11 C 1.0335(7) -0.2727(13) 0.3788(6) 0.060(3) Uiso 0.465(16) 1 d PD B 1
H11A H 1.0542 -0.3331 0.3293 0.090 Uiso 0.465(16) 1 calc PR B 1
H11B H 1.0837 -0.3096 0.4280 0.090 Uiso 0.465(16) 1 calc PR B 1
H11C H 1.0556 -0.1671 0.3685 0.090 Uiso 0.465(16) 1 calc PR B 1
C10A C 0.8885(7) -0.3204(11) 0.4141(6) 0.033(2) Uiso 0.360(19) 1 d PD C 2
C11A C 1.0357(8) -0.3327(15) 0.4029(7) 0.055(4) Uiso 0.360(19) 1 d PD C 2
C10B C 0.940(2) -0.272(2) 0.4106(12) 0.055(6) Uiso 0.165(10) 1 d PD D 3
C11B C 0.977(3) -0.416(3) 0.4593(19) 0.100(11) Uiso 0.165(10) 1 d PD D 3
C13A C 1.0090(18) -0.054(2) 0.8059(12) 0.080(5) Uiso 0.25 1 d P . .
C12A C 0.998(2) -0.164(3) 0.7901(17) 0.098(6) Uiso 0.25 1 d P . .
N8A N 0.976(3) -0.326(4) 0.7790(19) 0.160(11) Uiso 0.25 1 d P . .
H5A H 0.638(3) 0.335(3) 0.748(2) 0.041(8) Uiso 1 1 d . . .
H4 H 0.659(3) -0.145(3) 0.7574(18) 0.036(7) Uiso 1 1 d . . .
H5B H 0.640(3) 0.478(4) 0.6988(18) 0.045(8) Uiso 1 1 d . . .

loop_
_atom_site_aniso_label
_atom_site_aniso_U_11
_atom_site_aniso_U_22
_atom_site_aniso_U_33
_atom_site_aniso_U_23
_atom_site_aniso_U_13
_atom_site_aniso_U_12
C1 0.0402(12) 0.0168(9) 0.0127(8) -0.0010(7) 0.0018(8) -0.0002(8)
C2 0.0419(12) 0.0155(9) 0.0146(9) -0.0003(7) 0.0019(8) -0.0005(8)
C3 0.0305(11) 0.0123(8) 0.0167(9) -0.0004(7) 0.0002(7) -0.0008(7)
C4 0.0398(12) 0.0156(9) 0.0176(9) 0.0006(7) 0.0002(8) -0.0016(8)
C5 0.0313(11) 0.0164(9) 0.0154(9) 0.0010(7) 0.0006(7) 0.0002(7)
C6 0.0306(10) 0.0140(8) 0.0132(8) 0.0001(7) 0.0012(7) -0.0001(7)
C7 0.0319(11) 0.0154(9) 0.0147(8) 0.0001(7) 0.0030(7) 0.0015(7)
C8 0.0585(15) 0.0148(9) 0.0177(9) -0.0029(7) 0.0032(9) 0.0040(9)
C9 0.0547(18) 0.0575(18) 0.0434(15) -0.0178(14) 0.0040(13) 0.0134(14)
N3 0.0409(10) 0.0125(7) 0.0137(8) -0.0007(6) 0.0021(7) 0.0008(7)
N4 0.0514(12) 0.0154(8) 0.0134(8) 0.0040(6) 0.0035(7) 0.0011(7)
N5 0.0564(13) 0.0146(8) 0.0136(8) 0.0003(6) 0.0031(8) 0.0032(8)
O4 0.0671(12) 0.0142(7) 0.0213(7) 0.0022(6) 0.0011(7) 0.0038(7)
O5 0.0497(10) 0.0216(7) 0.0133(7) 0.0000(5) 0.0022(6) 0.0022(7)
S1 0.0523(4) 0.0127(2) 0.0132(2) 0.00043(16) 0.0006(2) 0.0038(2)
S2 0.0786(5) 0.0172(3) 0.0124(2) 0.00215(18) 0.0026(2) 0.0031(3)

loop_
_atom_type_symbol
_atom_type_description
_atom_type_scat_dispersion_real
_atom_type_scat_dispersion_imag
_atom_type_scat_source
C C 0.0033 0.0016 'International Tables Vol C Tables 4.2.6.8 and 6.1.1.4'
H H 0.0000 0.0000 'International Tables Vol C Tables 4.2.6.8 and 6.1.1.4'
N N 0.0061 0.0033 'International Tables Vol C Tables 4.2.6.8 and 6.1.1.4'
O O 0.0106 0.0060 'International Tables Vol C Tables 4.2.6.8 and 6.1.1.4'
S S 0.1246 0.1234 'International Tables Vol C Tables 4.2.6.8 and 6.1.1.4'

loop_
_geom_angle_atom_site_label_1
_geom_angle_atom_site_label_2
_geom_angle_atom_site_label_3
_geom_angle
_geom_angle_site_symmetry_1
_geom_angle_site_symmetry_3
C2 C1 S2 126.06(15) . .
C2 C1 S1 121.52(15) . .
S2 C1 S1 112.42(11) . .
C1 C2 C3 124.54(18) . .
N3 C3 C2 117.54(17) . .
N3 C3 C6 118.25(16) . .
C2 C3 C6 124.21(17) . .
O4 C4 N4 121.31(19) . .
O4 C4 N3 122.31(18) . .
N4 C4 N3 116.38(17) . .
O5 C5 N4 118.90(18) . .
O5 C5 C6 125.95(18) . .
N4 C5 C6 115.14(17) . .
C7 C6 C3 121.57(17) . .
C7 C6 C5 118.48(17) . .
C3 C6 C5 119.93(17) . .
N5 C7 C6 123.62(18) . .
N5 C7 S1 113.65(15) . .
C6 C7 S1 122.73(14) . .
N3 C8 C9 111.7(2) . .
N3 C8 H8A 109.3 . .
C9 C8 H8A 109.3 . .
N3 C8 H8B 109.3 . .
C9 C8 H8B 109.3 . .
H8A C8 H8B 108.0 . .
C8 C9 C10 111.6(3) . .
C8 C9 H9A 109.3 . .
C10 C9 H9A 109.3 . .
C8 C9 H9B 109.3 . .
C10 C9 H9B 109.3 . .
H9A C9 H9B 108.0 . .
C12A C12 C12A 155(8) . 2_756
C12A C12 C13 78(4) . .
C12A C12 C13 78(4) 2_756 .
C12A C12 N8 102(4) . .
C12A C12 N8 102(4) 2_756 .
C13 C12 N8 180.000(6) . .
C12A C12 N8A 82(4) . .
C12A C12 N8A 122(4) 2_756 .
C13 C12 N8A 158.0(13) . .
N8 C12 N8A 22.0(13) . .
C12A C12 N8A 122(4) . 2_756
C12A C12 N8A 82(4) 2_756 2_756
C13 C12 N8A 158.0(13) . 2_756
N8 C12 N8A 22.0(13) . 2_756
N8A C12 N8A 44(3) . 2_756
C12A C12 C13A 40(3) . .
C12A C12 C13A 116(4) 2_756 .
C13 C12 C13A 38.5(10) . .
N8 C12 C13A 141.5(10) . .
N8A C12 C13A 122.0(14) . .
N8A C12 C13A 157.0(17) 2_756 .
C12A C12 C13A 116(4) . 2_756
C12A C12 C13A 40(3) 2_756 2_756
C13 C12 C13A 38.5(10) . 2_756
N8 C12 C13A 141.5(10) . 2_756
N8A C12 C13A 157.0(17) . 2_756
N8A C12 C13A 122.0(14) 2_756 2_756
C13A C12 C13A 77(2) . 2_756
C13A C13 C13A 160(4) 2_756 .
C13A C13 C12 80(2) 2_756 .
C13A C13 C12 80(2) . .
C13A C13 C12A 51.1(19) 2_756 2_756
C13A C13 C12A 109(3) . 2_756
C12 C13 C12A 29.3(13) . 2_756
C13A C13 C12A 109(3) 2_756 .
C13A C13 C12A 51.1(19) . .
C12 C13 C12A 29.3(13) . .
C12A C13 C12A 59(3) 2_756 .
C4 N3 C3 122.77(16) . .
C4 N3 C8 115.42(16) . .
C3 N3 C8 121.51(16) . .
C4 N4 C5 126.97(18) . .
C4 N4 H4 113(2) . .
C5 N4 H4 120(2) . .
C7 N5 H5A 116(2) . .
C7 N5 H5B 118.4(19) . .
H5A N5 H5B 125(3) . .
N8A N8 N8A 163(10) . 2_756
N8A N8 C12 82(6) . .
N8A N8 C12 82(6) 2_756 .
N8A N8 C12A 62(6) . .
N8A N8 C12A 102(6) 2_756 .
C12 N8 C12A 22.7(10) . .
N8A N8 C12A 102(6) . 2_756
N8A N8 C12A 62(6) 2_756 2_756
C12 N8 C12A 22.7(10) . 2_756
C12A N8 C12A 45(2) . 2_756
C7 S1 C1 105.27(9) . .
C9 C10 C11 109.1(5) . .
C9 C10 H10A 109.8 . .
C11 C10 H10A 109.9 . .
C9 C10 H10B 109.9 . .
C11 C10 H10B 109.8 . .
H10A C10 H10B 108.3 . .
C10 C11 H11A 109.5 . .
C10 C11 H11B 109.5 . .
H11A C11 H11B 109.5 . .
C10 C11 H11C 109.4 . .
H11A C11 H11C 109.5 . .
H11B C11 H11C 109.5 . .
C13 C13A C12A 85(3) . .
C13 C13A C12 61.5(19) . .
C12A C13A C12 24.1(19) . .
C13 C13A C13A 10(2) . 2_756
C12A C13A C13A 75(2) . 2_756
C12 C13A C13A 51.5(10) . 2_756
C13 C13A C12A 43(2) . 2_756
C12A C13A C12A 43(2) . 2_756
C12 C13A C12A 18.9(12) . 2_756
C13A C13A C12A 32.9(9) 2_756 2_756
C12 C12A C13A 116(5) . .
C12 C12A C12A 12(4) . 2_756
C13A C12A C12A 104(2) . 2_756
C12 C12A C13 73(4) . .
C13A C12A C13 43.7(17) . .
C12A C12A C13 60.7(13) 2_756 .
C12 C12A N8A 71(4) . .
C13A C12A N8A 172(3) . .
C12A C12A N8A 83.7(18) 2_756 .
C13 C12A N8A 143(3) . .
C12 C12A N8 55(3) . .
C13A C12A N8 169(3) . .
C12A C12A N8 67.3(10) 2_756 .
C13 C12A N8 128(2) . .
N8A C12A N8 18.6(13) . .
C12 C12A C13A 45(3) . 2_756
C13A C12A C13A 72(2) . 2_756
C12A C12A C13A 33.0(10) 2_756 2_756
C13 C12A C13A 28.1(11) . 2_756
N8A C12A C13A 115(2) . 2_756
N8 C12A C13A 100.1(14) . 2_756
C12 C12A N8A 41(4) . 2_756
C13A C12A N8A 153(3) . 2_756
C12A C12A N8A 52.7(12) 2_756 2_756
C13 C12A N8A 113(2) . 2_756
N8A C12A N8A 35(2) . 2_756
N8 C12A N8A 16.5(11) . 2_756
C13A C12A N8A 85.7(15) 2_756 2_756
N8 N8A N8A 8(6) . 2_756
N8 N8A C12 76(5) . .
N8A N8A C12 68.0(13) 2_756 .
N8 N8A C12A 100(6) . .
N8A N8A C12A 91.8(18) 2_756 .
C12 N8A C12A 26.1(13) . .
N8 N8A C12A 61(5) . 2_756
N8A N8A C12A 53.2(13) 2_756 2_756
C12 N8A C12A 17.6(12) . 2_756
C12A N8A C12A 44(2) . 2_756

loop_
_geom_bond_atom_site_label_1
_geom_bond_atom_site_label_2
_geom_bond_distance
_geom_bond_site_symmetry_2
C1 C2 1.397(3) .
C1 S2 1.6895(19) .
C1 S1 1.738(2) .
C2 C3 1.404(3) .
C3 N3 1.398(2) .
C3 C6 1.433(3) .
C4 O4 1.231(2) .
C4 N4 1.365(3) .
C4 N3 1.390(2) .
C5 O5 1.238(2) .
C5 N4 1.377(3) .
C5 C6 1.455(3) .
C6 C7 1.418(3) .
C7 N5 1.327(3) .
C7 S1 1.7374(19) .
C8 N3 1.485(2) .
C8 C9 1.513(4) .
C8 H8A 0.9900 .
C8 H8B 0.9900 .
C9 C10 1.541(5) .
C9 H9A 0.9900 .
C9 H9B 0.9900 .
C12 C12A 0.65(3) .
C12 C12A 0.65(3) 2_756
C12 C13 1.27(3) .
C12 N8 1.38(3) .
C12 N8A 1.40(4) .
C12 N8A 1.40(4) 2_756
C12 C13A 1.43(3) .
C12 C13A 1.43(3) 2_756
C13 C13A 0.903(19) 2_756
C13 C13A 0.903(19) .
C13 C12A 1.30(3) 2_756
C13 C12A 1.30(3) .
N4 H4 0.81(3) .
N5 H5A 0.80(3) .
N5 H5B 0.89(3) .
N8 N8A 0.53(3) .
N8 N8A 0.53(3) 2_756
N8 C12A 1.65(3) .
N8 C12A 1.65(3) 2_756
C10 C11 1.542(8) .
C10 H10A 0.9900 .
C10 H10B 0.9900 .
C11 H11A 0.9800 .
C11 H11B 0.9800 .
C11 H11C 0.9800 .
C10A C11A 1.533(8) .
C10B C11B 1.534(11) .
C13A C12A 1.02(3) .
C13A C13A 1.78(4) 2_756
C13A C12A 1.81(3) 2_756
C12A C12A 1.27(5) 2_756
C12A N8A 1.47(4) .
C12A C13A 1.81(3) 2_756
C12A N8A 1.83(4) 2_756
N8A N8A 1.05(6) 2_756
N8A C12A 1.83(4) 2_756

loop_
_geom_torsion_atom_site_label_1
_geom_torsion_atom_site_label_2
_geom_torsion_atom_site_label_3
_geom_torsion_atom_site_label_4
_geom_torsion
_geom_torsion_site_symmetry_1
_geom_torsion_site_symmetry_4
S2 C1 C2 C3 -179.20(18) . .
S1 C1 C2 C3 0.9(3) . .
C1 C2 C3 N3 -179.0(2) . .
C1 C2 C3 C6 0.2(4) . .
N3 C3 C6 C7 175.70(19) . .
C2 C3 C6 C7 -3.4(3) . .
N3 C3 C6 C5 -3.0(3) . .
C2 C3 C6 C5 177.9(2) . .
O5 C5 C6 C7 0.7(3) . .
N4 C5 C6 C7 179.97(19) . .
O5 C5 C6 C3 179.4(2) . .
N4 C5 C6 C3 -1.3(3) . .
C3 C6 C7 N5 -175.1(2) . .
C5 C6 C7 N5 3.6(3) . .
C3 C6 C7 S1 5.2(3) . .
C5 C6 C7 S1 -176.05(15) . .
N3 C8 C9 C10 -179.6(5) . .
C12A C12 C13 C13A -172(3) . 2_756
C12A C12 C13 C13A 8(3) 2_756 2_756
N8 C12 C13 C13A -86(100) . 2_756
N8A C12 C13 C13A -147(4) . 2_756
N8A C12 C13 C13A 33(4) 2_756 2_756
C13A C12 C13 C13A 180.000(10) . 2_756
C12A C12 C13 C13A 8(3) . .
C12A C12 C13 C13A -172(3) 2_756 .
N8 C12 C13 C13A 94(100) . .
N8A C12 C13 C13A 33(4) . .
N8A C12 C13 C13A -147(4) 2_756 .
C13A C12 C13 C13A 180.000(10) 2_756 .
C12A C12 C13 C12A 180.000(19) . 2_756
N8 C12 C13 C12A -93(100) . 2_756
N8A C12 C13 C12A -154(4) . 2_756
N8A C12 C13 C12A 26(4) 2_756 2_756
C13A C12 C13 C12A 172(3) . 2_756
C13A C12 C13 C12A -8(3) 2_756 2_756
C12A C12 C13 C12A 180.000(19) 2_756 .
N8 C12 C13 C12A 87(100) . .
N8A C12 C13 C12A 26(4) . .
N8A C12 C13 C12A -154(4) 2_756 .
C13A C12 C13 C12A -8(3) . .
C13A C12 C13 C12A 172(3) 2_756 .
O4 C4 N3 C3 -176.2(2) . .
N4 C4 N3 C3 3.7(3) . .
O4 C4 N3 C8 -2.4(3) . .
N4 C4 N3 C8 177.55(19) . .
C2 C3 N3 C4 -179.0(2) . .
C6 C3 N3 C4 1.8(3) . .
C2 C3 N3 C8 7.5(3) . .
C6 C3 N3 C8 -171.64(19) . .
C9 C8 N3 C4 -93.8(2) . .
C9 C8 N3 C3 80.0(3) . .
O4 C4 N4 C5 171.0(2) . .
N3 C4 N4 C5 -9.0(3) . .
O5 C5 N4 C4 -172.9(2) . .
C6 C5 N4 C4 7.7(3) . .
C12A C12 N8 N8A 26(4) . .
C12A C12 N8 N8A -154(4) 2_756 .
C13 C12 N8 N8A -61(100) . .
N8A C12 N8 N8A 180.000(18) 2_756 .
C13A C12 N8 N8A 33(4) . .
C13A C12 N8 N8A -147(4) 2_756 .
C12A C12 N8 N8A -154(4) . 2_756
C12A C12 N8 N8A 26(4) 2_756 2_756
C13 C12 N8 N8A 119(100) . 2_756
N8A C12 N8 N8A 180.000(18) . 2_756
C13A C12 N8 N8A -147(4) . 2_756
C13A C12 N8 N8A 33(4) 2_756 2_756
C12A C12 N8 C12A 180.00(2) 2_756 .
C13 C12 N8 C12A -87(100) . .
N8A C12 N8 C12A -26(4) . .
N8A C12 N8 C12A 154(4) 2_756 .
C13A C12 N8 C12A 8(3) . .
C13A C12 N8 C12A -172(3) 2_756 .
C12A C12 N8 C12A 180.00(2) . 2_756
C13 C12 N8 C12A 93(100) . 2_756
N8A C12 N8 C12A 154(4) . 2_756
N8A C12 N8 C12A -26(4) 2_756 2_756
C13A C12 N8 C12A -172(3) . 2_756
C13A C12 N8 C12A 8(3) 2_756 2_756
N5 C7 S1 C1 176.57(17) . .
C6 C7 S1 C1 -3.7(2) . .
C2 C1 S1 C7 0.7(2) . .
S2 C1 S1 C7 -179.19(12) . .
C8 C9 C10 C11 -179.4(5) . .
C13A C13 C13A C12A -4.7(16) 2_756 .
C12 C13 C13A C12A -4.7(16) . .
C12A C13 C13A C12A -9(3) 2_756 .
C13A C13 C13A C12 0.00(2) 2_756 .
C12A C13 C13A C12 -3.9(13) 2_756 .
C12A C13 C13A C12 4.7(16) . .
C12 C13 C13A C13A 0.00(5) . 2_756
C12A C13 C13A C13A -3.9(13) 2_756 2_756
C12A C13 C13A C13A 4.7(16) . 2_756
C13A C13 C13A C12A 3.9(13) 2_756 2_756
C12 C13 C13A C12A 3.9(13) . 2_756
C12A C13 C13A C12A 9(3) . 2_756
C12A C12 C13A C13 -168(4) . .
C12A C12 C13A C13 8(3) 2_756 .
N8 C12 C13A C13 180.000(15) . .
N8A C12 C13A C13 -165.9(16) . .
N8A C12 C13A C13 148(4) 2_756 .
C13A C12 C13A C13 0.000(8) 2_756 .
C12A C12 C13A C12A 176.6(16) 2_756 .
C13 C12 C13A C12A 168(4) . .
N8 C12 C13A C12A -12(4) . .
N8A C12 C13A C12A 3(4) . .
N8A C12 C13A C12A -44(6) 2_756 .
C13A C12 C13A C12A 168(4) 2_756 .
C12A C12 C13A C13A -168(4) . 2_756
C12A C12 C13A C13A 8(3) 2_756 2_756
C13 C12 C13A C13A 0.000(8) . 2_756
N8 C12 C13A C13A 180.000(14) . 2_756
N8A C12 C13A C13A -165.9(16) . 2_756
N8A C12 C13A C13A 148(4) 2_756 2_756
C12A C12 C13A C12A -176.6(16) . 2_756
C13 C12 C13A C12A -8(3) . 2_756
N8 C12 C13A C12A 172(3) . 2_756
N8A C12 C13A C12A -174(3) . 2_756
N8A C12 C13A C12A 140(5) 2_756 2_756
C13A C12 C13A C12A -8(3) 2_756 2_756
C12A C12 C12A C13A -7(3) 2_756 .
C13 C12 C12A C13A -7(3) . .
N8 C12 C12A C13A 173(3) . .
N8A C12 C12A C13A -178(3) . .
N8A C12 C12A C13A 162(3) 2_756 .
C13A C12 C12A C13A -13(4) 2_756 .
C13 C12 C12A C12A 0.00(8) . 2_756
N8 C12 C12A C12A 180.00(8) . 2_756
N8A C12 C12A C12A -170.5(15) . 2_756
N8A C12 C12A C12A 168.9(19) 2_756 2_756
C13A C12 C12A C12A 7(3) . 2_756
C13A C12 C12A C12A -5.2(18) 2_756 2_756
C12A C12 C12A C13 0.00(3) 2_756 .
N8 C12 C12A C13 180.000(10) . .
N8A C12 C12A C13 -170.5(15) . .
N8A C12 C12A C13 168.9(19) 2_756 .
C13A C12 C12A C13 7(3) . .
C13A C12 C12A C13 -5.2(18) 2_756 .
C12A C12 C12A N8A 170.5(15) 2_756 .
C13 C12 C12A N8A 170.5(15) . .
N8 C12 C12A N8A -9.5(15) . .
N8A C12 C12A N8A -21(3) 2_756 .
C13A C12 C12A N8A 178(3) . .
C13A C12 C12A N8A 165.3(17) 2_756 .
C12A C12 C12A N8 180.00(4) 2_756 .
C13 C12 C12A N8 180.000(8) . .
N8A C12 C12A N8 9.5(15) . .
N8A C12 C12A N8 -11.1(19) 2_756 .
C13A C12 C12A N8 -173(3) . .
C13A C12 C12A N8 174.8(18) 2_756 .
C12A C12 C12A C13A 5.2(18) 2_756 2_756
C13 C12 C12A C13A 5.2(18) . 2_756
N8 C12 C12A C13A -174.8(18) . 2_756
N8A C12 C12A C13A -165.3(17) . 2_756
N8A C12 C12A C13A 174(3) 2_756 2_756
C13A C12 C12A C13A 13(4) . 2_756
C12A C12 C12A N8A -168.9(19) 2_756 2_756
C13 C12 C12A N8A -168.9(19) . 2_756
N8 C12 C12A N8A 11.1(19) . 2_756
N8A C12 C12A N8A 21(3) . 2_756
C13A C12 C12A N8A -162(3) . 2_756
C13A C12 C12A N8A -174(3) 2_756 2_756
C13 C13A C12A C12 10(3) . .
C13A C13A C12A C12 9(3) 2_756 .
C12A C13A C12A C12 1.6(8) 2_756 .
C13 C13A C12A C12A 9(3) . 2_756
C12 C13A C12A C12A -1.6(8) . 2_756
C13A C13A C12A C12A 8(3) 2_756 2_756
C12 C13A C12A C13 -10(4) . .
C13A C13A C12A C13 -0.8(4) 2_756 .
C12A C13A C12A C13 -9(3) 2_756 .
C13 C13A C12A N8A -155(22) . .
C12 C13A C12A N8A -165(25) . .
C13A C13A C12A N8A -156(22) 2_756 .
C12A C13A C12A N8A -163(24) 2_756 .
C13 C13A C12A N8 44(14) . .
C12 C13A C12A N8 34(12) . .
C13A C13A C12A N8 43(14) 2_756 .
C12A C13A C12A N8 35(12) 2_756 .
C13 C13A C12A C13A 0.8(4) . 2_756
C12 C13A C12A C13A -9(3) . 2_756
C12A C13A C12A C13A -8(3) 2_756 2_756
C13 C13A C12A N8A 37(6) . 2_756
C12 C13A C12A N8A 27(4) . 2_756
C13A C13A C12A N8A 36(6) 2_756 2_756
C12A C13A C12A N8A 28(4) 2_756 2_756
C13A C13 C12A C12 8(3) 2_756 .
C13A C13 C12A C12 -170(3) . .
C12A C13 C12A C12 0.000(10) 2_756 .
C13A C13 C12A C13A 178.3(7) 2_756 .
C12 C13 C12A C13A 170(3) . .
C12A C13 C12A C13A 170(3) 2_756 .
C13A C13 C12A C12A 8(3) 2_756 2_756
C13A C13 C12A C12A -170(3) . 2_756
C12 C13 C12A C12A 0.000(11) . 2_756
C13A C13 C12A N8A -7(4) 2_756 .
C13A C13 C12A N8A 174(5) . .
C12 C13 C12A N8A -15(3) . .
C12A C13 C12A N8A -15(3) 2_756 .
C13A C13 C12A N8 8(3) 2_756 .
C13A C13 C12A N8 -170(3) . .
C12 C13 C12A N8 0.000(10) . .
C12A C13 C12A N8 0.000(5) 2_756 .
C13A C13 C12A C13A -178.3(7) . 2_756
C12 C13 C12A C13A -8(3) . 2_756
C12A C13 C12A C13A -8(3) 2_756 2_756
C13A C13 C12A N8A 16(2) 2_756 2_756
C13A C13 C12A N8A -163(3) . 2_756
C12 C13 C12A N8A 7.8(13) . 2_756
C12A C13 C12A N8A 7.8(13) 2_756 2_756
N8A N8 C12A C12 -151(5) . .
N8A N8 C12A C12 26(4) 2_756 .
C12A N8 C12A C12 0.000(14) 2_756 .
N8A N8 C12A C13A 172(15) . .
N8A N8 C12A C13A -11(15) 2_756 .
C12 N8 C12A C13A -37(13) . .
C12A N8 C12A C13A -37(13) 2_756 .
N8A N8 C12A C12A -151(5) . 2_756
N8A N8 C12A C12A 26(4) 2_756 2_756
C12 N8 C12A C12A 0.000(10) . 2_756
N8A N8 C12A C13 -151(5) . .
N8A N8 C12A C13 26(4) 2_756 .
C12 N8 C12A C13 0.000(13) . .
C12A N8 C12A C13 0.000(6) 2_756 .
N8A N8 C12A N8A 177(2) 2_756 .
C12 N8 C12A N8A 151(5) . .
C12A N8 C12A N8A 151(5) 2_756 .
N8A N8 C12A C13A -147(4) . 2_756
N8A N8 C12A C13A 30(4) 2_756 2_756
C12 N8 C12A C13A 3.8(13) . 2_756
C12A N8 C12A C13A 3.8(13) 2_756 2_756
N8A N8 C12A N8A -177(2) . 2_756
C12 N8 C12A N8A -26(4) . 2_756
C12A N8 C12A N8A -26(4) 2_756 2_756
C12 N8 N8A N8A 0.00(13) . 2_756
C12A N8 N8A N8A 11.1(19) . 2_756
C12A N8 N8A N8A -9.9(16) 2_756 2_756
N8A N8 N8A C12 0.00(4) 2_756 .
C12A N8 N8A C12 11.1(18) . .
C12A N8 N8A C12 -9.9(16) 2_756 .
N8A N8 N8A C12A -11.1(18) 2_756 .
C12 N8 N8A C12A -11.1(18) . .
C12A N8 N8A C12A -21(3) 2_756 .
N8A N8 N8A C12A 9.9(16) 2_756 2_756
C12 N8 N8A C12A 9.9(16) . 2_756
C12A N8 N8A C12A 21(3) . 2_756
C12A C12 N8A N8 -155(4) . .
C12A C12 N8A N8 30(5) 2_756 .
C13 C12 N8A N8 180.000(16) . .
N8A C12 N8A N8 0.000(14) 2_756 .
C13A C12 N8A N8 -156(3) . .
C13A C12 N8A N8 61(6) 2_756 .
C12A C12 N8A N8A -155(4) . 2_756
C12A C12 N8A N8A 30(5) 2_756 2_756
C13 C12 N8A N8A 180.00(3) . 2_756
N8 C12 N8A N8A 0.000(17) . 2_756
C13A C12 N8A N8A -156(3) . 2_756
C13A C12 N8A N8A 61(6) 2_756 2_756
C12A C12 N8A C12A -175.3(18) 2_756 .
C13 C12 N8A C12A -25(4) . .
N8 C12 N8A C12A 155(4) . .
N8A C12 N8A C12A 155(4) 2_756 .
C13A C12 N8A C12A -2(3) . .
C13A C12 N8A C12A -144(5) 2_756 .
C12A C12 N8A C12A 175.3(18) . 2_756
C13 C12 N8A C12A 150(5) . 2_756
N8 C12 N8A C12A -30(5) . 2_756
N8A C12 N8A C12A -30(5) 2_756 2_756
C13A C12 N8A C12A 174(3) . 2_756
C13A C12 N8A C12A 31(4) 2_756 2_756
C12 C12A N8A N8 25(4) . .
C13A C12A N8A N8 -169(20) . .
C12A C12A N8A N8 27(4) 2_756 .
C13 C12A N8A N8 40(6) . .
C13A C12A N8A N8 37(5) 2_756 .
N8A C12A N8A N8 1.6(12) 2_756 .
C12 C12A N8A N8A 24(4) . 2_756
C13A C12A N8A N8A -171(20) . 2_756
C12A C12A N8A N8A 26(4) 2_756 2_756
C13 C12A N8A N8A 39(6) . 2_756
N8 C12A N8A N8A -1.6(12) . 2_756
C13A C12A N8A N8A 35(4) 2_756 2_756
C13A C12A N8A C12 166(23) . .
C12A C12A N8A C12 2.0(7) 2_756 .
C13 C12A N8A C12 15(3) . .
N8 C12A N8A C12 -25(4) . .
C13A C12A N8A C12 11.5(15) 2_756 .
N8A C12A N8A C12 -24(4) 2_756 .
C12 C12A N8A C12A -2.0(7) . 2_756
C13A C12A N8A C12A 164(23) . 2_756
C13 C12A N8A C12A 13(2) . 2_756
N8 C12A N8A C12A -27(4) . 2_756
C13A C12A N8A C12A 9.5(13) 2_756 2_756
N8A C12A N8A C12A -26(4) 2_756 2_756
